data_2022174
loop_
_publ_author_name
'Bond, Andrew D.'
'Sun, Changquan C.'

_publ_section_title
;
 Intermolecular interactions and disorder in six isostructural celecoxib
 solvates
;
_journal_coeditor_code SK3751
_journal_issue 7
_journal_name_full 'Acta Crystallographica Section C'
_journal_page_first
;
;
_journal_paper_doi 10.1107/S2053229620008359
_journal_volume 76
_journal_year 2020
_chemical_formula_iupac 'C17 H14 F3 N3 O2 S, C5 H12 N2 O'
_chemical_formula_moiety 'C17 H14 F3 N3 O2 S, C5 H12 N2 O'
_chemical_formula_sum 'C22 H26 F3 N5 O3 S'
_chemical_formula_weight 497.54
_chemical_name_common
;
Celecoxib tetramethylurea monosolvate
;
_chemical_name_systematic
;
4-[5-(4-Methylphenyl)-3-(trifluoromethyl)pyrazol-1-yl]benzenesulfonamide
tetramethylurea monosolvate
;
_space_group_crystal_system monoclinic
_space_group_IT_number 14
_space_group_name_Hall '-P 2ybc'
_space_group_name_H-M_alt 'P 1 21/c 1'
_atom_sites_solution_hydrogens mixed
_atom_sites_solution_primary dual
_atom_sites_solution_secondary difmap
_audit_creation_method SHELXL-2018/1
_cell_angle_alpha 90
_cell_angle_beta 98.6702(13)
_cell_angle_gamma 90
_cell_formula_units_Z 4
_cell_length_a 12.4050(3)
_cell_length_b 8.9351(2)
_cell_length_c 22.5727(6)
_cell_measurement_reflns_used 9948
_cell_measurement_temperature 298(2)
_cell_measurement_theta_max 66.79
_cell_measurement_theta_min 3.60
_cell_volume 2473.36(11)
_computing_cell_refinement
;
SAINT (Bruker, 2018)
;
_computing_data_collection
;
APEX3 (Bruker, 2018)
;
_computing_data_reduction
;
SAINT (Bruker, 2018)
;
_computing_molecular_graphics
;
Mercury (Macrae <i>et al.</i>, 2020)
;
_computing_publication_material
;
SHELXL2018 (Sheldrick, 2015b)
;
_computing_structure_refinement
;
SHELXL2018 (Sheldrick, 2015b)
;
_computing_structure_solution
;
SHELXT (Sheldrick, 2015a)
;
_diffrn_ambient_temperature 298(2)
_diffrn_measured_fraction_theta_full 0.998
_diffrn_measured_fraction_theta_max 0.998
_diffrn_measurement_device_type 'Bruker D8-QUEST PHOTON-100'
_diffrn_measurement_method '\w and \f-scans'
_diffrn_radiation_type CuK\a
_diffrn_radiation_wavelength 1.54178
_diffrn_reflns_av_R_equivalents 0.0341
_diffrn_reflns_av_unetI/netI 0.0216
_diffrn_reflns_limit_h_max 14
_diffrn_reflns_limit_h_min -14
_diffrn_reflns_limit_k_max 10
_diffrn_reflns_limit_k_min -9
_diffrn_reflns_limit_l_max 26
_diffrn_reflns_limit_l_min -26
_diffrn_reflns_number 27591
_diffrn_reflns_theta_full 66.891
_diffrn_reflns_theta_max 66.891
_diffrn_reflns_theta_min 3.604
_diffrn_source 'Incoatec I\mS Cu microsource'
_exptl_absorpt_coefficient_mu 1.655
_exptl_absorpt_correction_T_max 0.753
_exptl_absorpt_correction_T_min 0.657
_exptl_absorpt_correction_type multi-scan
_exptl_absorpt_process_details
;
(SADABS; Bruker, 2016)
;
_exptl_crystal_colour colourless
_exptl_crystal_density_diffrn 1.336
_exptl_crystal_description block
_exptl_crystal_F_000 1040
_exptl_crystal_size_max 0.160
_exptl_crystal_size_mid 0.140
_exptl_crystal_size_min 0.140
_refine_diff_density_max 0.421
_refine_diff_density_min -0.196
_refine_ls_extinction_method none
_refine_ls_goodness_of_fit_ref 1.035
_refine_ls_hydrogen_treatment mixed
_refine_ls_matrix_type full
_refine_ls_number_parameters 349
_refine_ls_number_reflns 4397
_refine_ls_number_restraints 15
_refine_ls_restrained_S_all 1.041
_refine_ls_R_factor_all 0.0611
_refine_ls_R_factor_gt 0.0458
_refine_ls_shift/su_max 0.000
_refine_ls_shift/su_mean 0.000
_refine_ls_structure_factor_coef Fsqd
_refine_ls_weighting_details 'w=1/[\s^2^(Fo^2^)+(0.0714P)^2^+0.6190P] where P=(Fo^2^+2Fc^2^)/3'
_refine_ls_weighting_scheme calc
_refine_ls_wR_factor_gt 0.1277
_refine_ls_wR_factor_ref 0.1416
_reflns_number_gt 3339
_reflns_number_total 4397
_reflns_threshold_expression 'I > 2\s(I)'
_cod_data_source_file sk3751sup1.cif
_cod_data_source_block 4
_cod_original_sg_symbol_H-M 'P 21/c'
_cod_database_code 2022174
_shelx_space_group_comment
;
The symmetry employed for this shelxl refinement is uniquely defined
by the following loop, which should always be used as a source of
symmetry information in preference to the above space-group names.
They are only intended as comments.
;
_shelx_estimated_absorpt_t_min 0.778
_shelx_estimated_absorpt_t_max 0.801

loop_
_space_group_symop_operation_xyz
'x, y, z'
'-x, y+1/2, -z+1/2'
'-x, -y, -z'
'x, -y-1/2, z-1/2'

loop_
_atom_site_type_symbol
_atom_site_label
_atom_site_fract_x
_atom_site_fract_y
_atom_site_fract_z
_atom_site_U_iso_or_equiv
_atom_site_adp_type
_atom_site_calc_flag
_atom_site_occupancy
_atom_site_disorder_assembly
_atom_site_disorder_group
S S1 0.42251(5) 0.73033(8) 0.57691(3) 0.0805(2) Uani d 1 . .
O O1 0.39736(16) 0.6847(3) 0.63369(8) 0.1108(7) Uani d 1 . .
O O2 0.37201(15) 0.8603(2) 0.54817(10) 0.1070(6) Uani d 1 . .
N N1 0.94939(17) 0.8747(2) 0.65960(9) 0.0771(5) Uani d 1 . .
N N2 0.90320(14) 0.8185(2) 0.60585(8) 0.0655(5) Uani d 1 . .
N N3 0.39387(16) 0.5931(3) 0.53183(9) 0.0769(5) Uani d 1 . .
H H1N 0.408(2) 0.620(2) 0.4968(7) 0.092(8) Uiso d 1 . .
H H2N 0.422(2) 0.5081(18) 0.5463(10) 0.091(9) Uiso d 1 . .
C C1 1.0536(2) 0.8897(3) 0.65326(12) 0.0769(6) Uani d 1 . .
C C2 1.07521(19) 0.8457(2) 0.59772(11) 0.0736(6) Uani d 1 . .
H H2A 1.142114 0.847511 0.583867 0.088 Uiso calc 1 . .
C C3 0.97680(17) 0.7985(2) 0.56714(10) 0.0623(5) Uani d 1 . .
C C4 1.1316(3) 0.9460(4) 0.70503(15) 0.1027(9) Uani d 1 . .
F F1 1.1353(12) 1.0922(5) 0.7124(5) 0.157(4) Uani d 0.541(17) A 1
F F2 1.1137(7) 0.8917(13) 0.7567(3) 0.129(3) Uani d 0.541(17) A 1
F F3 1.2325(4) 0.9085(16) 0.7014(3) 0.139(3) Uani d 0.541(17) A 1
F F1A 1.0843(7) 1.0587(14) 0.7295(4) 0.151(4) Uani d 0.459(17) A 2
F F2A 1.1571(16) 0.8507(12) 0.7464(6) 0.211(8) Uani d 0.459(17) A 2
F F3A 1.2167(10) 0.999(2) 0.6878(6) 0.195(6) Uani d 0.459(17) A 2
C C5 0.95104(16) 0.7317(2) 0.50748(10) 0.0586(5) Uani d 1 . .
C C6 0.88179(16) 0.6091(2) 0.49569(10) 0.0599(5) Uani d 1 . .
H H6A 0.847648 0.569658 0.526178 0.072 Uiso calc 1 . .
C C7 0.86323(16) 0.5455(2) 0.43971(10) 0.0645(5) Uani d 1 . .
H H7A 0.816579 0.463763 0.433008 0.077 Uiso calc 1 . .
C C8 0.91224(18) 0.6002(3) 0.39311(10) 0.0698(6) Uani d 1 . .
C C9 0.9805(2) 0.7221(3) 0.40481(11) 0.0769(6) Uani d 1 . .
H H9A 1.013960 0.761633 0.374068 0.092 Uiso calc 1 . .
C C10 1.00050(18) 0.7867(3) 0.46071(11) 0.0719(6) Uani d 1 . .
H H10A 1.047615 0.867941 0.467234 0.086 Uiso calc 1 . .
C C11 0.8907(3) 0.5301(4) 0.33170(12) 0.0992(9) Uani d 1 . .
H H11A 0.880615 0.607387 0.301832 0.149 Uiso calc 1 . .
H H11B 0.826048 0.469671 0.328501 0.149 Uiso calc 1 . .
H H11C 0.951543 0.468655 0.325674 0.149 Uiso calc 1 . .
C C12 0.78759(17) 0.7950(2) 0.59725(10) 0.0614(5) Uani d 1 . .
C C13 0.7437(2) 0.7113(3) 0.63911(10) 0.0731(6) Uani d 1 . .
H H13A 0.788827 0.668236 0.671245 0.088 Uiso calc 1 . .
C C14 0.6324(2) 0.6922(3) 0.63282(11) 0.0742(6) Uani d 1 . .
H H14A 0.602035 0.635395 0.660624 0.089 Uiso calc 1 . .
C C15 0.56598(18) 0.7575(2) 0.58518(10) 0.0663(5) Uani d 1 . .
C C16 0.61042(18) 0.8404(3) 0.54350(10) 0.0677(6) Uani d 1 . .
H H16A 0.565409 0.883539 0.511356 0.081 Uiso calc 1 . .
C C17 0.72232(18) 0.8594(2) 0.54957(10) 0.0645(5) Uani d 1 . .
H H17A 0.752950 0.915223 0.521583 0.077 Uiso calc 1 . .
O O1S 0.47057(13) 0.6652(2) 0.42142(8) 0.0869(5) Uani d 1 . .
N N1S 0.53109(19) 0.7639(3) 0.34089(9) 0.0902(7) Uani d 1 . .
N N2S 0.34946(17) 0.7769(3) 0.35146(9) 0.0835(6) Uani d 1 . .
C C1S 0.45072(18) 0.7314(3) 0.37302(10) 0.0662(5) Uani d 1 . .
C C2S 0.6425(3) 0.7372(5) 0.36927(19) 0.1527(18) Uani d 1 . .
H H1S 0.648920 0.759700 0.411246 0.229 Uiso calc 1 . .
H H2S 0.691099 0.800189 0.351168 0.229 Uiso calc 1 . .
H H3S 0.660995 0.634216 0.364152 0.229 Uiso calc 1 . .
C C3S 0.5154(4) 0.7437(6) 0.27663(17) 0.1638(19) Uani d 1 . .
H H4S 0.444587 0.701588 0.263666 0.246 Uiso calc 1 . .
H H5S 0.570328 0.677299 0.266065 0.246 Uiso calc 1 . .
H H6S 0.520929 0.838723 0.257482 0.246 Uiso calc 1 . .
C C4S 0.2627(2) 0.7334(4) 0.38412(15) 0.1158(11) Uani d 1 . .
H H7S 0.275181 0.633146 0.398838 0.174 Uiso calc 1 . .
H H8S 0.194159 0.737855 0.357951 0.174 Uiso calc 1 . .
H H9S 0.261118 0.800385 0.417233 0.174 Uiso calc 1 . .
C C5S 0.3256(3) 0.9007(4) 0.31098(17) 0.1307(13) Uani d 1 . .
H H10S 0.389073 0.962898 0.312511 0.196 Uiso calc 1 . .
H H11S 0.266742 0.958313 0.322455 0.196 Uiso calc 1 . .
H H12S 0.305013 0.863733 0.270950 0.196 Uiso calc 1 . .

loop_
_atom_site_aniso_label
_atom_site_aniso_U_11
_atom_site_aniso_U_22
_atom_site_aniso_U_33
_atom_site_aniso_U_12
_atom_site_aniso_U_13
_atom_site_aniso_U_23
S1 0.0617(4) 0.1053(5) 0.0791(4) 0.0079(3) 0.0257(3) 0.0038(3)
O1 0.0878(13) 0.174(2) 0.0789(12) -0.0065(13) 0.0414(10) -0.0020(12)
O2 0.0733(11) 0.1056(14) 0.1441(17) 0.0316(10) 0.0231(11) 0.0122(12)
N1 0.0803(14) 0.0787(13) 0.0671(12) -0.0039(10) -0.0060(10) -0.0047(9)
N2 0.0632(11) 0.0658(10) 0.0646(11) 0.0004(8) -0.0002(9) -0.0018(8)
N3 0.0641(12) 0.0997(16) 0.0694(13) -0.0055(10) 0.0177(10) 0.0149(11)
C1 0.0785(16) 0.0685(14) 0.0775(16) -0.0091(11) -0.0084(12) 0.0016(11)
C2 0.0640(13) 0.0687(13) 0.0842(16) -0.0067(10) -0.0016(12) 0.0056(12)
C3 0.0584(12) 0.0541(11) 0.0718(13) -0.0011(9) 0.0011(10) 0.0056(9)
C4 0.105(3) 0.102(2) 0.090(2) -0.017(2) -0.0200(18) -0.0046(19)
F1 0.203(9) 0.081(3) 0.151(6) -0.031(4) -0.085(6) -0.011(3)
F2 0.107(4) 0.204(8) 0.067(3) -0.033(4) -0.017(3) 0.026(3)
F3 0.072(3) 0.216(9) 0.120(5) -0.011(4) -0.017(2) -0.032(5)
F1A 0.161(6) 0.174(8) 0.105(5) -0.063(5) -0.022(4) -0.045(5)
F2A 0.241(16) 0.148(6) 0.191(12) -0.029(8) -0.137(10) 0.055(7)
F3A 0.153(9) 0.234(13) 0.181(7) -0.127(9) -0.026(7) -0.018(9)
C5 0.0477(10) 0.0579(11) 0.0687(13) 0.0040(8) 0.0040(9) 0.0062(9)
C6 0.0502(11) 0.0598(11) 0.0704(13) 0.0029(9) 0.0114(9) 0.0042(10)
C7 0.0518(11) 0.0650(12) 0.0766(14) 0.0043(9) 0.0090(10) -0.0057(10)
C8 0.0587(13) 0.0789(14) 0.0716(14) 0.0134(11) 0.0096(11) -0.0012(11)
C9 0.0662(14) 0.0926(17) 0.0750(16) 0.0034(12) 0.0201(12) 0.0121(13)
C10 0.0594(13) 0.0722(14) 0.0838(16) -0.0075(10) 0.0099(11) 0.0081(12)
C11 0.111(2) 0.112(2) 0.0752(17) 0.0125(17) 0.0173(15) -0.0116(15)
C12 0.0612(12) 0.0616(12) 0.0603(12) 0.0029(9) 0.0063(10) -0.0038(9)
C13 0.0757(15) 0.0789(15) 0.0624(13) 0.0044(11) 0.0028(11) 0.0115(11)
C14 0.0751(15) 0.0834(15) 0.0661(14) -0.0015(12) 0.0171(11) 0.0101(11)
C15 0.0611(12) 0.0744(13) 0.0651(13) 0.0054(10) 0.0155(10) -0.0010(10)
C16 0.0613(13) 0.0782(14) 0.0637(13) 0.0107(10) 0.0098(10) 0.0073(11)
C17 0.0635(13) 0.0675(13) 0.0629(12) 0.0039(10) 0.0110(10) 0.0074(10)
O1S 0.0702(10) 0.1191(14) 0.0737(11) 0.0058(9) 0.0183(8) 0.0310(10)
N1S 0.0824(14) 0.1250(18) 0.0674(13) 0.0110(12) 0.0246(11) 0.0276(12)
N2S 0.0707(13) 0.1075(16) 0.0687(12) 0.0160(11) -0.0010(10) -0.0045(11)
C1S 0.0650(13) 0.0789(14) 0.0540(12) 0.0045(10) 0.0064(10) 0.0001(10)
C2S 0.0701(19) 0.237(5) 0.159(3) 0.011(2) 0.042(2) 0.090(3)
C3S 0.201(5) 0.215(5) 0.088(2) 0.045(4) 0.061(3) 0.020(3)
C4S 0.0594(16) 0.177(3) 0.109(2) 0.0090(18) 0.0084(15) -0.019(2)
C5S 0.140(3) 0.116(3) 0.128(3) 0.052(2) -0.007(2) 0.016(2)

loop_
_atom_type_symbol
_atom_type_description
_atom_type_scat_dispersion_real
_atom_type_scat_dispersion_imag
_atom_type_scat_source
C C 0.0181 0.0091 'International Tables Vol C Tables 4.2.6.8 and 6.1.1.4'
H H 0.0000 0.0000 'International Tables Vol C Tables 4.2.6.8 and 6.1.1.4'
N N 0.0311 0.0180 'International Tables Vol C Tables 4.2.6.8 and 6.1.1.4'
O O 0.0492 0.0322 'International Tables Vol C Tables 4.2.6.8 and 6.1.1.4'
F F 0.0727 0.0534 'International Tables Vol C Tables 4.2.6.8 and 6.1.1.4'
S S 0.3331 0.5567 'International Tables Vol C Tables 4.2.6.8 and 6.1.1.4'

loop_
_geom_angle_atom_site_label_1
_geom_angle_atom_site_label_2
_geom_angle_atom_site_label_3
_geom_angle_site_symmetry_1
_geom_angle_site_symmetry_3
_geom_angle
_geom_angle_publ_flag
O1 S1 O2 . . 120.07(13) ?
O1 S1 N3 . . 107.20(13) ?
O2 S1 N3 . . 107.12(13) ?
O1 S1 C15 . . 107.23(12) ?
O2 S1 C15 . . 107.49(12) ?
N3 S1 C15 . . 107.12(10) ?
C1 N1 N2 . . 103.2(2) ?
N1 N2 C3 . . 112.76(18) ?
N1 N2 C12 . . 117.02(18) ?
C3 N2 C12 . . 130.17(18) ?
S1 N3 H1N . . 108.0(17) ?
S1 N3 H2N . . 113.0(18) ?
H1N N3 H2N . . 117.2(16) ?
N1 C1 C2 . . 113.3(2) ?
N1 C1 C4 . . 118.5(3) ?
C2 C1 C4 . . 128.2(3) ?
C3 C2 C1 . . 105.3(2) ?
C3 C2 H2A . . 127.3 ?
C1 C2 H2A . . 127.3 ?
N2 C3 C2 . . 105.5(2) ?
N2 C3 C5 . . 124.54(18) ?
C2 C3 C5 . . 129.9(2) ?
F2A C4 F3A . . 110.5(6) ?
F3 C4 F2 . . 104.6(5) ?
F3 C4 F1 . . 104.2(5) ?
F2 C4 F1 . . 105.1(6) ?
F2A C4 F1A . . 106.2(7) ?
F3A C4 F1A . . 106.5(6) ?
F2A C4 C1 . . 114.4(6) ?
F3A C4 C1 . . 111.0(6) ?
F3 C4 C1 . . 112.2(5) ?
F2 C4 C1 . . 113.4(5) ?
F1 C4 C1 . . 116.2(4) ?
F1A C4 C1 . . 107.9(4) ?
C10 C5 C6 . . 117.6(2) ?
C10 C5 C3 . . 119.70(19) ?
C6 C5 C3 . . 122.65(19) ?
C7 C6 C5 . . 121.0(2) ?
C7 C6 H6A . . 119.5 ?
C5 C6 H6A . . 119.5 ?
C6 C7 C8 . . 121.5(2) ?
C6 C7 H7A . . 119.2 ?
C8 C7 H7A . . 119.2 ?
C9 C8 C7 . . 117.5(2) ?
C9 C8 C11 . . 121.5(2) ?
C7 C8 C11 . . 121.0(2) ?
C10 C9 C8 . . 121.8(2) ?
C10 C9 H9A . . 119.1 ?
C8 C9 H9A . . 119.1 ?
C9 C10 C5 . . 120.7(2) ?
C9 C10 H10A . . 119.7 ?
C5 C10 H10A . . 119.7 ?
C8 C11 H11A . . 109.5 ?
C8 C11 H11B . . 109.5 ?
H11A C11 H11B . . 109.5 ?
C8 C11 H11C . . 109.5 ?
H11A C11 H11C . . 109.5 ?
H11B C11 H11C . . 109.5 ?
C17 C12 C13 . . 121.2(2) ?
C17 C12 N2 . . 120.33(19) ?
C13 C12 N2 . . 118.46(19) ?
C14 C13 C12 . . 119.3(2) ?
C14 C13 H13A . . 120.3 ?
C12 C13 H13A . . 120.3 ?
C13 C14 C15 . . 120.0(2) ?
C13 C14 H14A . . 120.0 ?
C15 C14 H14A . . 120.0 ?
C16 C15 C14 . . 120.4(2) ?
C16 C15 S1 . . 119.96(18) ?
C14 C15 S1 . . 119.65(18) ?
C15 C16 C17 . . 119.8(2) ?
C15 C16 H16A . . 120.1 ?
C17 C16 H16A . . 120.1 ?
C12 C17 C16 . . 119.4(2) ?
C12 C17 H17A . . 120.3 ?
C16 C17 H17A . . 120.3 ?
C1S N1S C3S . . 120.9(3) ?
C1S N1S C2S . . 117.3(2) ?
C3S N1S C2S . . 113.4(3) ?
C1S N2S C5S . . 123.8(3) ?
C1S N2S C4S . . 117.5(2) ?
C5S N2S C4S . . 115.7(3) ?
O1S C1S N2S . . 121.2(2) ?
O1S C1S N1S . . 120.9(2) ?
N2S C1S N1S . . 117.9(2) ?
N1S C2S H1S . . 109.5 ?
N1S C2S H2S . . 109.5 ?
H1S C2S H2S . . 109.5 ?
N1S C2S H3S . . 109.5 ?
H1S C2S H3S . . 109.5 ?
H2S C2S H3S . . 109.5 ?
N1S C3S H4S . . 109.5 ?
N1S C3S H5S . . 109.5 ?
H4S C3S H5S . . 109.5 ?
N1S C3S H6S . . 109.5 ?
H4S C3S H6S . . 109.5 ?
H5S C3S H6S . . 109.5 ?
N2S C4S H7S . . 109.5 ?
N2S C4S H8S . . 109.5 ?
H7S C4S H8S . . 109.5 ?
N2S C4S H9S . . 109.5 ?
H7S C4S H9S . . 109.5 ?
H8S C4S H9S . . 109.5 ?
N2S C5S H10S . . 109.5 ?
N2S C5S H11S . . 109.5 ?
H10S C5S H11S . . 109.5 ?
N2S C5S H12S . . 109.5 ?
H10S C5S H12S . . 109.5 ?
H11S C5S H12S . . 109.5 ?

loop_
_geom_bond_atom_site_label_1
_geom_bond_atom_site_label_2
_geom_bond_site_symmetry_2
_geom_bond_distance
_geom_bond_publ_flag
S1 O1 . 1.4236(19) ?
S1 O2 . 1.428(2) ?
S1 N3 . 1.599(2) ?
S1 C15 . 1.778(2) ?
N1 C1 . 1.329(3) ?
N1 N2 . 1.357(2) ?
N2 C3 . 1.367(3) ?
N2 C12 . 1.433(3) ?
N3 H1N . 0.870(9) ?
N3 H2N . 0.876(9) ?
C1 C2 . 1.378(3) ?
C1 C4 . 1.487(4) ?
C2 C3 . 1.375(3) ?
C2 H2A . 0.9300 ?
C3 C5 . 1.464(3) ?
C4 F2A . 1.269(7) ?
C4 F3A . 1.271(7) ?
C4 F3 . 1.310(6) ?
C4 F2 . 1.312(6) ?
C4 F1 . 1.317(5) ?
C4 F1A . 1.327(7) ?
C5 C10 . 1.388(3) ?
C5 C6 . 1.393(3) ?
C6 C7 . 1.373(3) ?
C6 H6A . 0.9300 ?
C7 C8 . 1.381(3) ?
C7 H7A . 0.9300 ?
C8 C9 . 1.381(3) ?
C8 C11 . 1.508(3) ?
C9 C10 . 1.375(3) ?
C9 H9A . 0.9300 ?
C10 H10A . 0.9300 ?
C11 H11A . 0.9600 ?
C11 H11B . 0.9600 ?
C11 H11C . 0.9600 ?
C12 C17 . 1.372(3) ?
C12 C13 . 1.380(3) ?
C13 C14 . 1.377(3) ?
C13 H13A . 0.9300 ?
C14 C15 . 1.382(3) ?
C14 H14A . 0.9300 ?
C15 C16 . 1.376(3) ?
C16 C17 . 1.385(3) ?
C16 H16A . 0.9300 ?
C17 H17A . 0.9300 ?
O1S C1S . 1.234(3) ?
N1S C1S . 1.350(3) ?
N1S C3S . 1.446(4) ?
N1S C2S . 1.452(4) ?
N2S C1S . 1.340(3) ?
N2S C5S . 1.437(4) ?
N2S C4S . 1.447(4) ?
C2S H1S . 0.9600 ?
C2S H2S . 0.9600 ?
C2S H3S . 0.9600 ?
C3S H4S . 0.9600 ?
C3S H5S . 0.9600 ?
C3S H6S . 0.9600 ?
C4S H7S . 0.9600 ?
C4S H8S . 0.9600 ?
C4S H9S . 0.9600 ?
C5S H10S . 0.9600 ?
C5S H11S . 0.9600 ?
C5S H12S . 0.9600 ?

loop_
_geom_hbond_atom_site_label_D
_geom_hbond_atom_site_label_H
_geom_hbond_atom_site_label_A
_geom_hbond_site_symmetry_A
_geom_hbond_distance_DH
_geom_hbond_distance_HA
_geom_hbond_distance_DA
_geom_hbond_angle_DHA
_geom_hbond_publ_flag
N3 H1N O1S . 0.870(9) 2.014(12) 2.872(3) 168(2) yes
N3 H2N O1S 3_666 0.876(9) 2.103(13) 2.955(3) 164(2) yes

loop_
_geom_torsion_atom_site_label_1
_geom_torsion_atom_site_label_2
_geom_torsion_atom_site_label_3
_geom_torsion_atom_site_label_4
_geom_torsion_site_symmetry_1
_geom_torsion_site_symmetry_2
_geom_torsion_site_symmetry_3
_geom_torsion_site_symmetry_4
_geom_torsion
_geom_torsion_publ_flag
C1 N1 N2 C3 . . . . 0.2(2) ?
C1 N1 N2 C12 . . . . -177.43(18) ?
N2 N1 C1 C2 . . . . 0.1(3) ?
N2 N1 C1 C4 . . . . -178.4(2) ?
N1 C1 C2 C3 . . . . -0.4(3) ?
C4 C1 C2 C3 . . . . 177.9(3) ?
N1 N2 C3 C2 . . . . -0.5(2) ?
C12 N2 C3 C2 . . . . 176.8(2) ?
N1 N2 C3 C5 . . . . 176.31(18) ?
C12 N2 C3 C5 . . . . -6.4(3) ?
C1 C2 C3 N2 . . . . 0.5(2) ?
C1 C2 C3 C5 . . . . -176.1(2) ?
N1 C1 C4 F2A . . . . 75.1(12) ?
C2 C1 C4 F2A . . . . -103.1(12) ?
N1 C1 C4 F3A . . . . -159.1(11) ?
C2 C1 C4 F3A . . . . 22.7(11) ?
N1 C1 C4 F3 . . . . 158.1(7) ?
C2 C1 C4 F3 . . . . -20.2(8) ?
N1 C1 C4 F2 . . . . 39.8(7) ?
C2 C1 C4 F2 . . . . -138.4(6) ?
N1 C1 C4 F1 . . . . -82.2(10) ?
C2 C1 C4 F1 . . . . 99.6(10) ?
N1 C1 C4 F1A . . . . -42.8(8) ?
C2 C1 C4 F1A . . . . 139.0(8) ?
N2 C3 C5 C10 . . . . 143.2(2) ?
C2 C3 C5 C10 . . . . -40.8(3) ?
N2 C3 C5 C6 . . . . -39.8(3) ?
C2 C3 C5 C6 . . . . 136.2(2) ?
C10 C5 C6 C7 . . . . -0.2(3) ?
C3 C5 C6 C7 . . . . -177.20(19) ?
C5 C6 C7 C8 . . . . 0.1(3) ?
C6 C7 C8 C9 . . . . -0.3(3) ?
C6 C7 C8 C11 . . . . -179.6(2) ?
C7 C8 C9 C10 . . . . 0.6(3) ?
C11 C8 C9 C10 . . . . 179.9(2) ?
C8 C9 C10 C5 . . . . -0.8(4) ?
C6 C5 C10 C9 . . . . 0.5(3) ?
C3 C5 C10 C9 . . . . 177.6(2) ?
N1 N2 C12 C17 . . . . 124.6(2) ?
C3 N2 C12 C17 . . . . -52.6(3) ?
N1 N2 C12 C13 . . . . -53.0(3) ?
C3 N2 C12 C13 . . . . 129.8(2) ?
C17 C12 C13 C14 . . . . 0.0(4) ?
N2 C12 C13 C14 . . . . 177.6(2) ?
C12 C13 C14 C15 . . . . -0.5(4) ?
C13 C14 C15 C16 . . . . 0.7(4) ?
C13 C14 C15 S1 . . . . 179.24(19) ?
O1 S1 C15 C16 . . . . -161.84(19) ?
O2 S1 C15 C16 . . . . -31.5(2) ?
N3 S1 C15 C16 . . . . 83.4(2) ?
O1 S1 C15 C14 . . . . 19.6(2) ?
O2 S1 C15 C14 . . . . 150.0(2) ?
N3 S1 C15 C14 . . . . -95.2(2) ?
C14 C15 C16 C17 . . . . -0.4(3) ?
S1 C15 C16 C17 . . . . -179.00(17) ?
C13 C12 C17 C16 . . . . 0.2(3) ?
N2 C12 C17 C16 . . . . -177.30(19) ?
C15 C16 C17 C12 . . . . 0.0(3) ?
C5S N2S C1S O1S . . . . 153.9(3) ?
C4S N2S C1S O1S . . . . -5.7(4) ?
C5S N2S C1S N1S . . . . -24.3(4) ?
C4S N2S C1S N1S . . . . 176.1(2) ?
C3S N1S C1S O1S . . . . 137.6(3) ?
C2S N1S C1S O1S . . . . -8.5(4) ?
C3S N1S C1S N2S . . . . -44.2(4) ?
C2S N1S C1S N2S . . . . 169.7(3) ?

_cod_database_fobs_code 2022174
